data_4079889
loop_
_publ_author_name
'Spisak, Sarah N.'
'Zabula, Alexander V.'
'Ferguson, Michael V.'
'Filatov, Alexander S.'
'Petrukhina, Marina A.'

_publ_section_title
;
 &#x201C;Naked&#x201D; Mono- and Dianions of Corannulene with Lithium
 Counterions
;
_journal_issue 2
_journal_name_full Organometallics
_journal_page_first 538
_journal_paper_doi 10.1021/om300998p
_journal_volume 32
_journal_year 2013
_chemical_formula_moiety 'C20 H10, C10 H25 Li2 O5'
_chemical_formula_sum 'C30 H35 Li2 O5'
_chemical_formula_weight 489.46
_chemical_name_systematic
; 
 (\h5,\h2-(exo-corannulene))(bis(dimethoxyethane-lithium))-dimethoxyethane  
;
_space_group_IT_number 14
_symmetry_cell_setting monoclinic
_symmetry_Int_Tables_number 14
_symmetry_space_group_name_Hall '-P 2ybc'
_symmetry_space_group_name_H-M 'P 1 21/c 1'
_atom_sites_solution_hydrogens geom
_atom_sites_solution_primary direct
_atom_sites_solution_secondary difmap
_audit_creation_method SHELXL-97
_cell_angle_alpha 90.00
_cell_angle_beta 93.912(4)
_cell_angle_gamma 90.00
_cell_formula_units_Z 4
_cell_length_a 9.611(3)
_cell_length_b 17.585(5)
_cell_length_c 15.197(6)
_cell_measurement_reflns_used 1924
_cell_measurement_temperature 100(2)
_cell_measurement_theta_max 22.15
_cell_measurement_theta_min 2.42
_cell_volume 2562.5(15)
_computing_cell_refinement 'SAINT Ver. 6.22  (Bruker-AXS, 2003)'
_computing_data_collection 'SMART Ver. 5.622 (Bruker-AXS, 2003)'
_computing_data_reduction 'SAINT Ver. 6.22'
_computing_molecular_graphics 'SHELXTL Ver. 6.14'
_computing_publication_material 'SHELXTL Ver. 6.14'
_computing_structure_refinement 'SHELXTL Ver. 6.14'
_computing_structure_solution 'SHELXTL Ver. 6.14 (Bruker-AXS, 2003)'
_diffrn_ambient_temperature 100(2)
_diffrn_measured_fraction_theta_full 0.997
_diffrn_measured_fraction_theta_max 0.994
_diffrn_measurement_device_type 'Bruker SMART APEX CCD area-detector'
_diffrn_measurement_method '0.30\% \w scans'
_diffrn_radiation_monochromator graphite
_diffrn_radiation_source 'fine-focus sealed tube'
_diffrn_radiation_type Mo-K\a
_diffrn_radiation_wavelength 0.71073
_diffrn_reflns_av_R_equivalents 0.1420
_diffrn_reflns_av_sigmaI/netI 0.1505
_diffrn_reflns_limit_h_max 11
_diffrn_reflns_limit_h_min -11
_diffrn_reflns_limit_k_max 20
_diffrn_reflns_limit_k_min -20
_diffrn_reflns_limit_l_max 18
_diffrn_reflns_limit_l_min -18
_diffrn_reflns_number 17716
_diffrn_reflns_theta_full 25.00
_diffrn_reflns_theta_max 25.08
_diffrn_reflns_theta_min 2.12
_diffrn_standards_number 0
_exptl_absorpt_coefficient_mu 0.083
_exptl_absorpt_correction_T_max 0.9950
_exptl_absorpt_correction_T_min 0.9803
_exptl_absorpt_correction_type multi-scan
_exptl_absorpt_process_details
;
SADABS  (Bruker-AXS, 2003)
;
_exptl_crystal_colour 'dark purple'
_exptl_crystal_density_diffrn 1.269
_exptl_crystal_density_method 'not measured'
_exptl_crystal_description block
_exptl_crystal_F_000 1044
_exptl_crystal_size_max 0.24
_exptl_crystal_size_mid 0.14
_exptl_crystal_size_min 0.06
_refine_diff_density_max 0.194
_refine_diff_density_min -0.242
_refine_diff_density_rms 0.048
_refine_ls_extinction_method none
_refine_ls_goodness_of_fit_ref 1.089
_refine_ls_hydrogen_treatment noref
_refine_ls_matrix_type full
_refine_ls_number_parameters 404
_refine_ls_number_reflns 4527
_refine_ls_number_restraints 88
_refine_ls_restrained_S_all 1.099
_refine_ls_R_factor_all 0.1926
_refine_ls_R_factor_gt 0.0618
_refine_ls_shift/su_max 0.000
_refine_ls_shift/su_mean 0.000
_refine_ls_structure_factor_coef Fsqd
_refine_ls_weighting_details 'calc w=1/[\s^2^(Fo^2^)+(0.0213P)^2^+0.0000P] where P=(Fo^2^+2Fc^2^)/3'
_refine_ls_weighting_scheme calc
_refine_ls_wR_factor_gt 0.0897
_refine_ls_wR_factor_ref 0.1109
_reflns_number_gt 1857
_reflns_number_total 4527
_reflns_threshold_expression I>2\s(I)
_cod_data_source_file om300998p_si_002.cif
_cod_data_source_block 4
_cod_depositor_comments
;
The following automatic conversions were performed:

'_symmetry_cell_setting' value 'Monoclinic' changed to 'monoclinic'
according to /home/saulius/struct/CIF-dictionaries/cif_core.dic
dictionary named 'cif_core.dic' version 2.4.2 from 2011-04-26.

Automatic conversion script
Id: cif_fix_values 1891 2012-01-12 08:04:46Z andrius 
;
_cod_original_sg_symbol_Hall '-P 2ybc     '
_cod_original_sg_symbol_H-M 'P 1 21/c 1  '
_cod_database_code 4079889

loop_
_symmetry_equiv_pos_as_xyz
'x, y, z'
'-x, y+1/2, -z+1/2'
'-x, -y, -z'
'x, -y-1/2, z-1/2'

loop_
_atom_site_label
_atom_site_type_symbol
_atom_site_fract_x
_atom_site_fract_y
_atom_site_fract_z
_atom_site_U_iso_or_equiv
_atom_site_adp_type
_atom_site_occupancy
_atom_site_symmetry_multiplicity
_atom_site_calc_flag
_atom_site_refinement_flags
_atom_site_disorder_assembly
_atom_site_disorder_group
Li1 Li 0.6209(6) 0.3334(3) 0.0415(5) 0.0525(19) Uani 1 1 d . . .
O1 O 0.7685(2) 0.37548(14) -0.02623(16) 0.0474(7) Uani 1 1 d . C .
O2 O 0.6287(3) 0.24503(15) -0.04559(16) 0.0694(9) Uani 1 1 d . C .
O3 O 0.4612(3) 0.39695(14) -0.00427(16) 0.0559(8) Uani 1 1 d . C .
C1 C 0.6860(3) 0.35161(18) 0.1899(2) 0.0350(10) Uani 1 1 d . C .
H1 H 0.6902 0.4053 0.1965 0.042 Uiso 1 1 calc R . .
C2 C 0.5513(3) 0.31405(18) 0.1825(2) 0.0349(10) Uani 1 1 d . C .
H2 H 0.4697 0.3438 0.1874 0.042 Uiso 1 1 calc R . .
C3 C 0.5367(3) 0.23534(19) 0.1682(2) 0.0338(9) Uani 1 1 d . C .
C4 C 0.4230(3) 0.18267(19) 0.1837(2) 0.0405(10) Uani 1 1 d . . .
H4 H 0.3308 0.2021 0.1837 0.049 Uiso 1 1 calc R C .
C5 C 0.4440(3) 0.10630(19) 0.1983(2) 0.0424(10) Uani 1 1 d . C .
H5 H 0.3654 0.0758 0.2093 0.051 Uiso 1 1 calc R . .
C6 C 0.5799(3) 0.06936(18) 0.1980(2) 0.0347(10) Uani 1 1 d . . .
C7 C 0.6323(4) 0.00245(18) 0.2362(2) 0.0396(10) Uani 1 1 d . C .
H7 H 0.5681 -0.0355 0.2518 0.048 Uiso 1 1 calc R . .
C8 C 0.7777(4) -0.01206(18) 0.2533(2) 0.0419(11) Uani 1 1 d . . .
H8 H 0.8071 -0.0596 0.2778 0.050 Uiso 1 1 calc R C .
C9 C 0.8798(4) 0.04327(18) 0.2343(2) 0.0333(9) Uani 1 1 d . C .
C10 C 1.0248(4) 0.05374(19) 0.2668(2) 0.0437(11) Uani 1 1 d . . .
H10 H 1.0763 0.0110 0.2892 0.052 Uiso 1 1 calc R A 2
C11 C 1.0914(3) 0.12553(19) 0.2661(2) 0.0423(10) Uani 1 1 d . C .
H11 H 1.1831 0.1300 0.2931 0.051 Uiso 1 1 calc R B 2
C12 C 1.0275(4) 0.19082(19) 0.2270(2) 0.0357(10) Uani 1 1 d . . .
C13 C 1.0558(4) 0.27098(19) 0.2390(2) 0.0437(10) Uani 1 1 d . C .
H13 H 1.1459 0.2862 0.2620 0.052 Uiso 1 1 calc R . .
C14 C 0.9553(4) 0.32709(19) 0.2182(2) 0.0419(10) Uani 1 1 d . . .
H14 H 0.9818 0.3790 0.2243 0.050 Uiso 1 1 calc R C .
C15 C 0.8120(3) 0.30935(18) 0.1875(2) 0.0328(9) Uani 1 1 d . C .
C16 C 0.7955(3) 0.23280(19) 0.1650(2) 0.0324(9) Uani 1 1 d . . .
C17 C 0.6621(4) 0.19701(18) 0.1553(2) 0.0307(9) Uani 1 1 d . C .
C18 C 0.6832(3) 0.11925(17) 0.1699(2) 0.0294(9) Uani 1 1 d . C .
C19 C 0.8273(3) 0.10638(18) 0.1877(2) 0.0302(9) Uani 1 1 d . . .
C20 C 0.8961(3) 0.17611(18) 0.1828(2) 0.0330(9) Uani 1 1 d . C .
C21 C 0.8842(3) 0.4227(2) 0.0007(2) 0.0550(12) Uani 1 1 d . . .
H21A H 0.9641 0.3909 0.0203 0.083 Uiso 1 1 calc R C .
H21B H 0.8593 0.4555 0.0494 0.083 Uiso 1 1 calc R . .
H21C H 0.9087 0.4544 -0.0490 0.083 Uiso 1 1 calc R . .
C22 C 0.8001(4) 0.3265(2) -0.0972(3) 0.0530(12) Uani 1 1 d . . .
H22A H 0.8783 0.2923 -0.0784 0.064 Uiso 1 1 calc R C .
H22B H 0.8274 0.3569 -0.1480 0.064 Uiso 1 1 calc R . .
C23 C 0.6730(4) 0.2814(2) -0.1224(2) 0.0585(12) Uani 1 1 d . C .
H23A H 0.5983 0.3152 -0.1479 0.070 Uiso 1 1 calc R . .
H23B H 0.6937 0.2429 -0.1672 0.070 Uiso 1 1 calc R . .
C24 C 0.5011(4) 0.2031(2) -0.0655(3) 0.0701(14) Uani 1 1 d . . .
H24A H 0.4260 0.2385 -0.0842 0.105 Uiso 1 1 calc R C .
H24B H 0.4760 0.1756 -0.0128 0.105 Uiso 1 1 calc R . .
H24C H 0.5146 0.1668 -0.1131 0.105 Uiso 1 1 calc R . .
C25 C 0.3197(4) 0.3844(2) 0.0180(3) 0.0632(13) Uani 1 1 d . . .
H25A H 0.2978 0.4189 0.0658 0.095 Uiso 1 1 calc R C .
H25B H 0.3092 0.3316 0.0373 0.095 Uiso 1 1 calc R . .
H25C H 0.2558 0.3941 -0.0338 0.095 Uiso 1 1 calc R . .
C26 C 0.4830(4) 0.4729(2) -0.0390(2) 0.0569(13) Uani 1 1 d . . .
H26A H 0.3979 0.4904 -0.0736 0.068 Uiso 1 1 calc R C .
H26B H 0.5610 0.4723 -0.0783 0.068 Uiso 1 1 calc R . .
Li2X Li 0.7943(10) 0.1616(5) 0.0353(7) 0.050(3) Uani 0.65 1 d P C 1
C27 C 1.0963(19) 0.2028(9) 0.0126(9) 0.064(4) Uani 0.65 1 d P C 1
H27A H 1.1561 0.1638 0.0416 0.096 Uiso 0.65 1 calc PR C 1
H27B H 1.0731 0.2413 0.0559 0.096 Uiso 0.65 1 calc PR C 1
H27C H 1.1457 0.2269 -0.0344 0.096 Uiso 0.65 1 calc PR C 1
O4 O 0.9717(4) 0.1685(2) -0.0244(2) 0.0455(10) Uani 0.65 1 d P C 1
C28 C 0.9999(6) 0.0968(3) -0.0644(4) 0.0559(18) Uani 0.65 1 d P C 1
H28A H 1.0506 0.0629 -0.0212 0.067 Uiso 0.65 1 calc PR C 1
H28B H 1.0577 0.1042 -0.1152 0.067 Uiso 0.65 1 calc PR C 1
C29 C 0.8594(7) 0.0624(4) -0.0949(5) 0.0511(19) Uani 0.65 1 d P C 1
H29A H 0.8115 0.0938 -0.1418 0.061 Uiso 0.65 1 calc PR C 1
H29B H 0.8709 0.0102 -0.1175 0.061 Uiso 0.65 1 calc PR C 1
O5 O 0.7848(5) 0.0620(3) -0.0192(3) 0.0497(13) Uani 0.65 1 d P C 1
C30 C 0.6675(6) 0.0106(3) -0.0263(5) 0.067(2) Uani 0.65 1 d P C 1
H30A H 0.6024 0.0265 -0.0753 0.100 Uiso 0.65 1 calc PR C 1
H30B H 0.6200 0.0114 0.0287 0.100 Uiso 0.65 1 calc PR C 1
H30C H 0.7006 -0.0411 -0.0373 0.100 Uiso 0.65 1 calc PR C 1
Li2Y Li 1.046(2) 0.0720(12) 0.1009(14) 0.078(5) Uani 0.35 1 d PU C 2
C27X C 1.2255(17) -0.0792(9) 0.0787(13) 0.076(5) Uani 0.35 1 d PU C 2
H27D H 1.2425 -0.1147 0.0309 0.114 Uiso 0.35 1 calc PR C 2
H27E H 1.1628 -0.1027 0.1189 0.114 Uiso 0.35 1 calc PR C 2
H27F H 1.3142 -0.0666 0.1110 0.114 Uiso 0.35 1 calc PR C 2
O4X O 1.1603(9) -0.0084(5) 0.0409(7) 0.081(3) Uani 0.35 1 d PU C 2
C28X C 1.2532(11) 0.0299(6) -0.0114(7) 0.037(3) Uani 0.35 1 d PU C 2
H28C H 1.2833 -0.0044 -0.0582 0.044 Uiso 0.35 1 calc PR C 2
H28D H 1.3368 0.0462 0.0253 0.044 Uiso 0.35 1 calc PR C 2
C29X C 1.1829(10) 0.0948(5) -0.0502(6) 0.029(2) Uani 0.35 1 d PU C 2
H29C H 1.2490 0.1262 -0.0816 0.035 Uiso 0.35 1 calc PR C 2
H29D H 1.1067 0.0783 -0.0930 0.035 Uiso 0.35 1 calc PR C 2
O5X O 1.1283(7) 0.1372(4) 0.0183(5) 0.041(2) Uani 0.35 1 d PU C 2
C30X C 1.092(4) 0.2137(16) -0.0124(17) 0.042(5) Uani 0.35 1 d PU C 2
H30D H 1.1770 0.2421 -0.0220 0.063 Uiso 0.35 1 calc PR C 2
H30E H 1.0399 0.2397 0.0320 0.063 Uiso 0.35 1 calc PR C 2
H30F H 1.0337 0.2105 -0.0679 0.063 Uiso 0.35 1 calc PR C 2

loop_
_atom_site_aniso_label
_atom_site_aniso_U_11
_atom_site_aniso_U_22
_atom_site_aniso_U_33
_atom_site_aniso_U_23
_atom_site_aniso_U_13
_atom_site_aniso_U_12
Li1 0.049(4) 0.042(4) 0.068(5) -0.006(4) 0.013(4) -0.001(3)
O1 0.0506(17) 0.0481(17) 0.0446(18) -0.0049(14) 0.0123(14) -0.0114(14)
O2 0.109(2) 0.0625(19) 0.0392(19) -0.0091(15) 0.0222(18) -0.0415(18)
O3 0.0495(18) 0.0572(18) 0.062(2) 0.0116(15) 0.0114(15) 0.0031(15)
C1 0.044(3) 0.0169(19) 0.045(3) 0.0023(18) 0.010(2) 0.0018(18)
C2 0.031(2) 0.027(2) 0.047(3) 0.0068(19) 0.0045(19) 0.0087(18)
C3 0.027(2) 0.034(2) 0.040(3) 0.0009(19) 0.0018(19) 0.0039(19)
C4 0.026(2) 0.039(2) 0.057(3) -0.002(2) 0.004(2) 0.0018(19)
C5 0.029(2) 0.036(2) 0.063(3) -0.006(2) 0.005(2) -0.0046(19)
C6 0.032(2) 0.022(2) 0.050(3) -0.0051(19) 0.008(2) -0.0033(18)
C7 0.045(3) 0.024(2) 0.052(3) -0.0021(19) 0.014(2) -0.0062(19)
C8 0.040(3) 0.023(2) 0.063(3) -0.001(2) 0.013(2) 0.0070(19)
C9 0.039(2) 0.024(2) 0.039(3) -0.0054(18) 0.014(2) 0.0013(18)
C10 0.034(2) 0.027(2) 0.072(3) 0.008(2) 0.016(2) 0.0127(19)
C11 0.028(2) 0.037(2) 0.062(3) 0.001(2) 0.008(2) 0.0075(19)
C12 0.031(2) 0.024(2) 0.053(3) 0.004(2) 0.016(2) 0.0040(18)
C13 0.030(2) 0.035(2) 0.066(3) 0.004(2) 0.009(2) -0.002(2)
C14 0.038(2) 0.024(2) 0.064(3) 0.004(2) 0.010(2) -0.004(2)
C15 0.034(2) 0.025(2) 0.042(2) 0.0044(19) 0.0123(19) -0.0017(18)
C16 0.030(2) 0.030(2) 0.039(3) 0.0003(19) 0.0096(19) -0.0019(19)
C17 0.032(2) 0.028(2) 0.032(2) -0.0037(18) 0.0040(18) -0.0007(18)
C18 0.029(2) 0.022(2) 0.038(2) -0.0048(18) 0.0063(18) -0.0017(18)
C19 0.030(2) 0.022(2) 0.039(2) -0.0019(18) 0.0104(19) 0.0017(18)
C20 0.024(2) 0.025(2) 0.051(3) 0.0014(19) 0.0086(19) 0.0004(18)
C21 0.042(3) 0.052(3) 0.072(3) 0.001(2) 0.009(2) -0.014(2)
C22 0.070(3) 0.043(2) 0.049(3) -0.001(2) 0.023(2) -0.002(2)
C23 0.084(3) 0.054(3) 0.039(3) -0.003(2) 0.019(3) -0.006(3)
C24 0.087(3) 0.068(3) 0.057(3) -0.013(3) 0.015(3) -0.030(3)
C25 0.047(3) 0.072(3) 0.071(3) 0.000(3) 0.006(2) -0.001(2)
C26 0.060(3) 0.057(3) 0.055(3) 0.021(2) 0.013(3) 0.008(2)
Li2X 0.049(6) 0.037(6) 0.064(8) -0.005(6) 0.016(6) 0.002(5)
C27 0.069(8) 0.082(9) 0.044(8) 0.017(7) 0.019(7) -0.032(6)
O4 0.042(3) 0.043(3) 0.052(3) -0.005(2) 0.007(2) 0.000(2)
C28 0.050(4) 0.052(4) 0.067(5) -0.002(4) 0.015(4) 0.008(4)
C29 0.066(6) 0.045(5) 0.043(5) 0.001(4) 0.018(4) 0.008(4)
O5 0.061(3) 0.052(3) 0.038(3) -0.016(3) 0.019(3) -0.016(3)
C30 0.065(5) 0.048(5) 0.088(6) -0.024(4) 0.017(4) -0.023(4)
Li2Y 0.085(9) 0.076(8) 0.078(9) 0.025(7) 0.045(7) 0.031(7)
C27X 0.069(8) 0.083(7) 0.082(9) 0.034(7) 0.038(8) 0.038(6)
O4X 0.062(5) 0.071(5) 0.116(7) 0.053(5) 0.057(5) 0.032(4)
C28X 0.026(6) 0.042(5) 0.042(6) 0.002(5) 0.003(5) 0.006(4)
C29X 0.034(5) 0.022(4) 0.032(5) -0.009(4) 0.003(4) -0.006(4)
O5X 0.038(4) 0.044(4) 0.040(5) -0.002(4) 0.000(3) 0.008(4)
C30X 0.046(9) 0.036(6) 0.046(10) -0.014(6) 0.008(7) 0.003(7)

loop_
_atom_type_symbol
_atom_type_description
_atom_type_scat_dispersion_real
_atom_type_scat_dispersion_imag
_atom_type_scat_source
C C 0.0033 0.0016 'International Tables Vol C Tables 4.2.6.8 and 6.1.1.4'
H H 0.0000 0.0000 'International Tables Vol C Tables 4.2.6.8 and 6.1.1.4'
O O 0.0106 0.0060 'International Tables Vol C Tables 4.2.6.8 and 6.1.1.4'
Li Li -0.0003 0.0001 'International Tables Vol C Tables 4.2.6.8 and 6.1.1.4'

loop_
_geom_angle_atom_site_label_1
_geom_angle_atom_site_label_2
_geom_angle_atom_site_label_3
_geom_angle
_geom_angle_site_symmetry_1
_geom_angle_site_symmetry_3
O1 Li1 O3 100.1(3) . .
O1 Li1 O2 83.5(3) . .
O3 Li1 O2 105.2(3) . .
O1 Li1 C2 144.1(4) . .
O3 Li1 C2 98.2(3) . .
O2 Li1 C2 120.8(3) . .
O1 Li1 C1 107.6(3) . .
O3 Li1 C1 114.5(3) . .
O2 Li1 C1 135.5(3) . .
C2 Li1 C1 36.51(15) . .
O1 Li1 C3 149.9(3) . .
O3 Li1 C3 110.0(3) . .
O2 Li1 C3 90.1(2) . .
C2 Li1 C3 30.76(12) . .
C1 Li1 C3 58.55(19) . .
O1 Li1 Li2X 87.0(3) . .
O3 Li1 Li2X 147.7(3) . .
O2 Li1 Li2X 43.9(2) . .
C2 Li1 Li2X 93.8(3) . .
C1 Li1 Li2X 92.8(3) . .
C3 Li1 Li2X 68.6(2) . .
C21 O1 C22 111.5(3) . .
C21 O1 Li1 130.5(3) . .
C22 O1 Li1 111.6(3) . .
C23 O2 C24 110.8(3) . .
C23 O2 Li1 102.4(3) . .
C24 O2 Li1 117.1(3) . .
C23 O2 Li2X 117.6(3) . .
C24 O2 Li2X 108.3(3) . .
Li1 O2 Li2X 100.5(3) . .
C25 O3 C26 112.8(3) . .
C25 O3 Li1 123.4(3) . .
C26 O3 Li1 121.1(3) . .
C15 C1 C2 121.1(3) . .
C15 C1 Li1 94.4(3) . .
C2 C1 Li1 71.4(2) . .
C15 C1 H1 119.4 . .
C2 C1 H1 119.4 . .
Li1 C1 H1 104.2 . .
C3 C2 C1 122.6(3) . .
C3 C2 Li1 92.0(3) . .
C1 C2 Li1 72.1(2) . .
C3 C2 H2 118.7 . .
C1 C2 H2 118.7 . .
Li1 C2 H2 106.5 . .
C17 C3 C2 114.6(3) . .
C17 C3 C4 112.1(3) . .
C2 C3 C4 131.7(3) . .
C17 C3 Li1 84.6(2) . .
C2 C3 Li1 57.3(2) . .
C4 C3 Li1 140.2(3) . .
C5 C4 C3 122.8(3) . .
C5 C4 H4 118.6 . .
C3 C4 H4 118.6 . .
C4 C5 C6 123.8(3) . .
C4 C5 H5 118.1 . .
C6 C5 H5 118.1 . .
C7 C6 C18 114.1(3) . .
C7 C6 C5 132.3(3) . .
C18 C6 C5 111.9(3) . .
C6 C7 C8 123.3(3) . .
C6 C7 H7 118.3 . .
C8 C7 H7 118.3 . .
C9 C8 C7 121.3(3) . .
C9 C8 H8 119.3 . .
C7 C8 H8 119.3 . .
C19 C9 C8 114.6(3) . .
C19 C9 C10 112.1(3) . .
C8 C9 C10 132.3(3) . .
C19 C9 Li2Y 71.6(5) . .
C8 C9 Li2Y 136.7(6) . .
C10 C9 Li2Y 68.3(5) . .
C11 C10 C9 122.2(3) . .
C11 C10 Li2Y 79.3(6) . .
C9 C10 Li2Y 79.7(5) . .
C11 C10 H10 118.9 . .
C9 C10 H10 118.9 . .
Li2Y C10 H10 112.1 . .
C12 C11 C10 122.9(3) . .
C12 C11 Li2Y 81.6(5) . .
C10 C11 Li2Y 69.5(5) . .
C12 C11 H11 118.5 . .
C10 C11 H11 118.5 . .
Li2Y C11 H11 121.2 . .
C11 C12 C20 113.5(3) . .
C11 C12 C13 131.8(4) . .
C20 C12 C13 113.1(3) . .
C14 C13 C12 122.5(3) . .
C14 C13 H13 118.7 . .
C12 C13 H13 118.7 . .
C13 C14 C15 122.9(3) . .
C13 C14 H14 118.6 . .
C15 C14 H14 118.6 . .
C16 C15 C1 115.3(3) . .
C16 C15 C14 112.0(3) . .
C1 C15 C14 131.8(3) . .
C15 C16 C20 125.0(3) . .
C15 C16 C17 122.5(3) . .
C20 C16 C17 108.0(3) . .
C15 C16 Li2X 135.9(3) . .
C20 C16 Li2X 75.2(3) . .
C17 C16 Li2X 73.9(3) . .
C18 C17 C3 124.3(3) . .
C18 C17 C16 107.2(3) . .
C3 C17 C16 123.1(3) . .
C18 C17 Li2X 77.6(3) . .
C3 C17 Li2X 137.9(4) . .
C16 C17 Li2X 70.8(3) . .
C17 C18 C19 108.5(3) . .
C17 C18 C6 123.9(3) . .
C19 C18 C6 122.9(3) . .
C17 C18 Li2X 69.0(3) . .
C19 C18 Li2X 74.6(3) . .
C6 C18 Li2X 141.7(3) . .
C9 C19 C20 124.8(3) . .
C9 C19 C18 122.9(3) . .
C20 C19 C18 108.1(3) . .
C9 C19 Li2X 142.7(3) . .
C20 C19 Li2X 69.0(3) . .
C18 C19 Li2X 72.6(3) . .
C9 C19 Li2Y 78.3(5) . .
C20 C19 Li2Y 77.1(5) . .
C18 C19 Li2Y 138.5(6) . .
Li2X C19 Li2Y 71.4(5) . .
C19 C20 C16 108.2(3) . .
C19 C20 C12 123.1(3) . .
C16 C20 C12 122.9(3) . .
C19 C20 Li2X 78.0(3) . .
C16 C20 Li2X 70.4(3) . .
C12 C20 Li2X 139.3(3) . .
C19 C20 Li2Y 72.4(5) . .
C16 C20 Li2Y 141.3(5) . .
C12 C20 Li2Y 81.6(6) . .
Li2X C20 Li2Y 72.1(6) . .
O1 C21 H21A 109.5 . .
O1 C21 H21B 109.5 . .
H21A C21 H21B 109.5 . .
O1 C21 H21C 109.5 . .
H21A C21 H21C 109.5 . .
H21B C21 H21C 109.5 . .
O1 C22 C23 107.7(3) . .
O1 C22 H22A 110.2 . .
C23 C22 H22A 110.2 . .
O1 C22 H22B 110.2 . .
C23 C22 H22B 110.2 . .
H22A C22 H22B 108.5 . .
O2 C23 C22 108.4(3) . .
O2 C23 H23A 110.0 . .
C22 C23 H23A 110.0 . .
O2 C23 H23B 110.0 . .
C22 C23 H23B 110.0 . .
H23A C23 H23B 108.4 . .
O2 C24 H24A 109.5 . .
O2 C24 H24B 109.5 . .
H24A C24 H24B 109.5 . .
O2 C24 H24C 109.5 . .
H24A C24 H24C 109.5 . .
H24B C24 H24C 109.5 . .
O3 C25 H25A 109.5 . .
O3 C25 H25B 109.5 . .
H25A C25 H25B 109.5 . .
O3 C25 H25C 109.5 . .
H25A C25 H25C 109.5 . .
H25B C25 H25C 109.5 . .
O3 C26 C26 108.4(4) . 3_665
O3 C26 H26A 110.0 . .
C26 C26 H26A 110.0 3_665 .
O3 C26 H26B 110.0 . .
C26 C26 H26B 110.0 3_665 .
H26A C26 H26B 108.4 . .
O5 Li2X O4 83.0(4) . .
O5 Li2X C16 147.5(5) . .
O4 Li2X C16 113.4(5) . .
O5 Li2X C17 123.6(5) . .
O4 Li2X C17 148.7(5) . .
C16 Li2X C17 35.25(17) . .
O5 Li2X C20 120.0(5) . .
O4 Li2X C20 96.4(4) . .
C16 Li2X C20 34.43(18) . .
C17 Li2X C20 57.3(3) . .
O5 Li2X O2 108.6(5) . .
O4 Li2X O2 106.5(4) . .
C16 Li2X O2 93.9(3) . .
C17 Li2X O2 82.2(3) . .
C20 Li2X O2 128.2(4) . .
O5 Li2X C18 94.0(4) . .
O4 Li2X C18 145.4(5) . .
C16 Li2X C18 56.2(3) . .
C17 Li2X C18 33.34(16) . .
C20 Li2X C18 55.5(3) . .
O2 Li2X C18 107.0(4) . .
O5 Li2X C19 92.5(4) . .
O4 Li2X C19 112.7(4) . .
C16 Li2X C19 55.6(3) . .
C17 Li2X C19 55.5(3) . .
C20 Li2X C19 32.97(17) . .
O2 Li2X C19 137.3(4) . .
C18 Li2X C19 32.80(17) . .
O5 Li2X Li1 142.5(5) . .
O4 Li2X Li1 112.9(4) . .
C16 Li2X Li1 58.8(2) . .
C17 Li2X Li1 57.7(2) . .
C20 Li2X Li1 92.8(3) . .
O2 Li2X Li1 35.61(18) . .
C18 Li2X Li1 90.3(3) . .
C19 Li2X Li1 110.1(3) . .
C27 O4 C28 111.2(8) . .
C27 O4 Li2X 124.9(7) . .
C28 O4 Li2X 109.4(4) . .
O4 C28 C29 106.8(5) . .
O4 C28 H28A 110.4 . .
C29 C28 H28A 110.4 . .
O4 C28 H28B 110.4 . .
C29 C28 H28B 110.4 . .
H28A C28 H28B 108.6 . .
O5 C29 C28 104.3(5) . .
O5 C29 H29A 110.9 . .
C28 C29 H29A 110.9 . .
O5 C29 H29B 110.9 . .
C28 C29 H29B 110.9 . .
H29A C29 H29B 108.9 . .
C29 O5 C30 112.6(5) . .
C29 O5 Li2X 109.6(5) . .
C30 O5 Li2X 127.8(5) . .
O5X Li2Y O4X 82.2(8) . .
O5X Li2Y C10 141.9(13) . .
O4X Li2Y C10 115.7(9) . .
O5X Li2Y C19 124.9(9) . .
O4X Li2Y C19 148.8(11) . .
C10 Li2Y C19 54.2(4) . .
O5X Li2Y C11 110.9(11) . .
O4X Li2Y C11 127.0(10) . .
C10 Li2Y C11 31.2(3) . .
C19 Li2Y C11 62.3(5) . .
O5X Li2Y C20 98.9(8) . .
O4X Li2Y C20 178.8(10) . .
C10 Li2Y C20 63.1(5) . .
C19 Li2Y C20 30.4(2) . .
C11 Li2Y C20 52.2(4) . .
O5X Li2Y C9 153.3(10) . .
O4X Li2Y C9 124.5(9) . .
C10 Li2Y C9 31.9(3) . .
C19 Li2Y C9 30.2(2) . .
C11 Li2Y C9 55.5(4) . .
C20 Li2Y C9 54.4(4) . .
O4X C27X H27D 109.5 . .
O4X C27X H27E 109.5 . .
H27D C27X H27E 109.5 . .
O4X C27X H27F 109.5 . .
H27D C27X H27F 109.5 . .
H27E C27X H27F 109.5 . .
C28X O4X C27X 110.6(10) . .
C28X O4X Li2Y 107.5(9) . .
C27X O4X Li2Y 129.1(12) . .
O4X C28X C29X 108.3(9) . .
O4X C28X H28C 110.0 . .
C29X C28X H28C 110.0 . .
O4X C28X H28D 110.0 . .
C29X C28X H28D 110.0 . .
H28C C28X H28D 108.4 . .
O5X C29X C28X 107.9(8) . .
O5X C29X H29C 110.1 . .
C28X C29X H29C 110.1 . .
O5X C29X H29D 110.1 . .
C28X C29X H29D 110.1 . .
H29C C29X H29D 108.4 . .
C29X O5X C30X 110.2(11) . .
C29X O5X Li2Y 111.0(8) . .
C30X O5X Li2Y 131.6(12) . .
O5X C30X H30D 109.5 . .
O5X C30X H30E 109.5 . .
H30D C30X H30E 109.5 . .
O5X C30X H30F 109.5 . .
H30D C30X H30F 109.5 . .
H30E C30X H30F 109.5 . .

loop_
_geom_bond_atom_site_label_1
_geom_bond_atom_site_label_2
_geom_bond_distance
_geom_bond_site_symmetry_2
Li1 O1 1.954(6) .
Li1 O3 1.985(7) .
Li1 O2 2.047(7) .
Li1 C2 2.313(7) .
Li1 C1 2.322(8) .
Li1 C3 2.748(7) .
Li1 Li2X 3.456(11) .
O1 C21 1.426(4) .
O1 C22 1.428(4) .
O2 C23 1.422(4) .
O2 C24 1.445(4) .
O2 Li2X 2.435(10) .
O3 C25 1.441(4) .
O3 C26 1.457(4) .
C1 C15 1.423(4) .
C1 C2 1.452(4) .
C1 H1 0.9500 .
C2 C3 1.406(4) .
C2 H2 0.9500 .
C3 C17 1.406(4) .
C3 C4 1.464(4) .
C4 C5 1.374(4) .
C4 H4 0.9500 .
C5 C6 1.459(4) .
C5 H5 0.9500 .
C6 C7 1.392(4) .
C6 C18 1.413(4) .
C7 C8 1.427(4) .
C7 H7 0.9500 .
C8 C9 1.425(4) .
C8 H8 0.9500 .
C9 C19 1.392(4) .
C9 C10 1.458(4) .
C9 Li2Y 2.714(19) .
C10 C11 1.416(4) .
C10 Li2Y 2.56(2) .
C10 H10 0.9500 .
C11 C12 1.414(4) .
C11 Li2Y 2.69(2) .
C11 H11 0.9500 .
C12 C20 1.414(4) .
C12 C13 1.445(4) .
C13 C14 1.402(4) .
C13 H13 0.9500 .
C14 C15 1.457(4) .
C14 H14 0.9500 .
C15 C16 1.395(4) .
C16 C20 1.402(4) .
C16 C17 1.427(4) .
C16 Li2X 2.335(11) .
C17 C18 1.398(4) .
C17 Li2X 2.375(10) .
C18 C19 1.411(4) .
C18 Li2X 2.485(10) .
C19 C20 1.397(4) .
C19 Li2X 2.512(11) .
C19 Li2Y 2.630(19) .
C20 Li2X 2.398(11) .
C20 Li2Y 2.69(2) .
C21 H21A 0.9800 .
C21 H21B 0.9800 .
C21 H21C 0.9800 .
C22 C23 1.485(5) .
C22 H22A 0.9900 .
C22 H22B 0.9900 .
C23 H23A 0.9900 .
C23 H23B 0.9900 .
C24 H24A 0.9800 .
C24 H24B 0.9800 .
C24 H24C 0.9800 .
C25 H25A 0.9800 .
C25 H25B 0.9800 .
C25 H25C 0.9800 .
C26 C26 1.538(7) 3_665
C26 H26A 0.9900 .
C26 H26B 0.9900 .
Li2X O5 1.936(10) .
Li2X O4 1.988(10) .
C27 O4 1.422(19) .
C27 H27A 0.9800 .
C27 H27B 0.9800 .
C27 H27C 0.9800 .
O4 C28 1.434(6) .
C28 C29 1.523(8) .
C28 H28A 0.9900 .
C28 H28B 0.9900 .
C29 O5 1.397(7) .
C29 H29A 0.9900 .
C29 H29B 0.9900 .
O5 C30 1.443(7) .
C30 H30A 0.9800 .
C30 H30B 0.9800 .
C30 H30C 0.9800 .
Li2Y O5X 1.91(2) .
Li2Y O4X 2.04(2) .
C27X O4X 1.490(16) .
C27X H27D 0.9800 .
C27X H27E 0.9800 .
C27X H27F 0.9800 .
O4X C28X 1.406(12) .
C28X C29X 1.432(12) .
C28X H28C 0.9900 .
C28X H28D 0.9900 .
C29X O5X 1.411(10) .
C29X H29C 0.9900 .
C29X H29D 0.9900 .
O5X C30X 1.46(3) .
C30X H30D 0.9800 .
C30X H30E 0.9800 .
C30X H30F 0.9800 .
